data_7021941
loop_
_publ_author_name
'Malik, Mohammad Azad'
'O'Brien, Paul'
'Tuna, Floriana'
'Pritchard, Robin'
'Buchweishaija, Joseph'
'Kimambo, Elianaso'
'Mubofu, Egid B.'

_publ_section_title
;
 The synthesis, spectroscopy and X-ray single crystal structure of
 catena-[(\m-anacardato)-copper(ii)bipyridine][Cu2{(\m-O2CC6H3(o-OH)(o-C15H31)}4(NC5H5)2].
;
_journal_issue 40
_journal_name_full 'Dalton transactions (Cambridge, England : 2003)'
_journal_page_first 14438
_journal_page_last 14444
_journal_paper_doi 10.1039/c3dt51634b
_journal_volume 42
_journal_year 2013
_chemical_compound_source 'synthesis as described'
_chemical_formula_moiety 'C22 H36 O3'
_chemical_formula_sum 'C22 H36 O3'
_chemical_formula_weight 348.51
_chemical_name_systematic
;
?
;
_space_group_IT_number 14
_symmetry_cell_setting monoclinic
_symmetry_Int_Tables_number 14
_symmetry_space_group_name_Hall '-P 2ybc'
_symmetry_space_group_name_H-M 'P 1 21/c 1'
_atom_sites_solution_hydrogens geom
_atom_sites_solution_primary direct
_atom_sites_solution_secondary difmap
_audit_conform_dict_location ftp://ftp.iucr.org/pub/cif_core.dic
_audit_conform_dict_name cif_core.dic
_audit_conform_dict_version 2.4
_audit_creation_date 2010-10-07T14:15:38-00:00
_audit_creation_method 'WinGX routine CIF_UPDATE'
_cell_angle_alpha 90
_cell_angle_beta 96.932(2)
_cell_angle_gamma 90
_cell_formula_units_Z 4
_cell_length_a 20.1799(12)
_cell_length_b 14.7239(8)
_cell_length_c 6.9459(4)
_cell_measurement_reflns_used 3660
_cell_measurement_temperature 100(2)
_cell_measurement_theta_max 27.485
_cell_measurement_theta_min 0.998
_cell_measurement_wavelength 0.71073
_cell_volume 2048.7(2)
_computing_cell_refinement 'HKL Scalepack (Otwinowski & Minor 1997)'
_computing_data_collection 'Collect (Nonius BV, 1997-2000)'
_computing_data_reduction 'HKL Denzo and Scalepack (Otwinowski & Minor 1997)'
_computing_molecular_graphics 'Ortep-3 for Windows (Farrugia, 1997)'
_computing_publication_material 'WinGX publication routines (Farrugia, 1999)'
_computing_structure_refinement 'SHELXL-97 (Sheldrick, 2008)'
_computing_structure_solution 'SIR92 (Giacovazzo et al, 1993)'
_diffrn_ambient_temperature 100(2)
_diffrn_detector 'CCD plate'
_diffrn_detector_area_resol_mean 9
_diffrn_measured_fraction_theta_full 0.957
_diffrn_measured_fraction_theta_max 0.957
_diffrn_measurement_device '95mm CCD camera on \k-goniostat'
_diffrn_measurement_device_type KappaCCD
_diffrn_measurement_method 'CCD rotation images, thick slices'
_diffrn_orient_matrix_type 'by Nonius Collect from scalepack cell'
_diffrn_orient_matrix_UB_11 0.137969
_diffrn_orient_matrix_UB_12 -0.199922E-1
_diffrn_orient_matrix_UB_13 0.102622E-1
_diffrn_orient_matrix_UB_21 0.327852E-1
_diffrn_orient_matrix_UB_22 0.589467E-1
_diffrn_orient_matrix_UB_23 0.232784E-1
_diffrn_orient_matrix_UB_31 -0.303894E-1
_diffrn_orient_matrix_UB_32 -0.271714E-1
_diffrn_orient_matrix_UB_33 0.429503E-1
_diffrn_radiation_monochromator graphite
_diffrn_radiation_probe x-ray
_diffrn_radiation_type MoK\a
_diffrn_radiation_wavelength 0.71073
_diffrn_reflns_av_R_equivalents 0.1052
_diffrn_reflns_av_unetI/netI 0.1575
_diffrn_reflns_limit_h_max 23
_diffrn_reflns_limit_h_min -24
_diffrn_reflns_limit_k_max 17
_diffrn_reflns_limit_k_min -17
_diffrn_reflns_limit_l_max 8
_diffrn_reflns_limit_l_min -8
_diffrn_reflns_number 6673
_diffrn_reflns_reduction_process
;
Scaled and merged with Sortav
R.H. Blessing, (1987) Cryst. Rev. 1, 3-58
R.H. Blessing, (1989) J. Appl. Cryst. 22, 396-397
;
_diffrn_reflns_theta_full 25.4
_diffrn_reflns_theta_max 25.4
_diffrn_reflns_theta_min 2.95
_diffrn_source 'Enraf Nonius FR590'
_exptl_absorpt_coefficient_mu 0.073
_exptl_absorpt_correction_T_max 0.9956
_exptl_absorpt_correction_T_min 0.9856
_exptl_absorpt_correction_type multi-scan
_exptl_absorpt_process_details
;
Blessing, R. H. (1995) Acta Cryst., A51, 33-38.
;
_exptl_crystal_colour colourless
_exptl_crystal_density_diffrn 1.13
_exptl_crystal_density_method 'not measured'
_exptl_crystal_description plate
_exptl_crystal_F_000 768
_exptl_crystal_size_max 0.2
_exptl_crystal_size_mid 0.1
_exptl_crystal_size_min 0.06
_refine_diff_density_max 0.343
_refine_diff_density_min -0.274
_refine_diff_density_rms 0.064
_refine_ls_extinction_method none
_refine_ls_goodness_of_fit_ref 1.032
_refine_ls_hydrogen_treatment mixed
_refine_ls_matrix_type full
_refine_ls_number_parameters 234
_refine_ls_number_reflns 3616
_refine_ls_number_restraints 0
_refine_ls_restrained_S_all 1.032
_refine_ls_R_factor_all 0.2353
_refine_ls_R_factor_gt 0.0787
_refine_ls_shift/su_max 0
_refine_ls_shift/su_mean 0
_refine_ls_structure_factor_coef Fsqd
_refine_ls_weighting_details 'calc w=1/[\s^2^(Fo^2^)+(0.0500P)^2^+2.0000P] where P=(Fo^2^+2Fc^2^)/3'
_refine_ls_weighting_scheme calc
_refine_ls_wR_factor_gt 0.1671
_refine_ls_wR_factor_ref 0.2256
_reflns_number_gt 1165
_reflns_number_total 3616
_reflns_threshold_expression >2\s(I)
_cod_data_source_file c3dt51634b.txt
_cod_data_source_block new
_cod_original_sg_symbol_H-M 'P 21/c'
_cod_database_code 7021941

loop_
_symmetry_equiv_pos_as_xyz
'x, y, z'
'-x, y+1/2, -z+1/2'
'-x, -y, -z'
'x, -y-1/2, z-1/2'

loop_
_atom_site_label
_atom_site_type_symbol
_atom_site_fract_x
_atom_site_fract_y
_atom_site_fract_z
_atom_site_U_iso_or_equiv
_atom_site_adp_type
_atom_site_occupancy
_atom_site_symmetry_multiplicity
_atom_site_calc_flag
_atom_site_refinement_flags
C15 C 0.1865(3) 0.3645(4) 1.5467(8) 0.0809(18) Uani 1 1 d .
H15A H 0.178 0.3382 1.671 0.121 Uiso 1 1 calc R
H15B H 0.1564 0.3369 1.4416 0.121 Uiso 1 1 calc R
H15C H 0.1787 0.4302 1.5485 0.121 Uiso 1 1 calc R
H3 H 1.078(3) 0.393(4) 0.179(9) 0.12(2) Uiso 1 1 d .
H1 H 0.938(3) 0.513(5) 0.434(10) 0.13(3) Uiso 1 1 d .
C1 C 0.8324(2) 0.4344(3) 0.0176(6) 0.0512(13) Uani 1 1 d .
H1A H 0.7988 0.4454 -0.096 0.061 Uiso 1 1 calc R
H1B H 0.8427 0.4935 0.0822 0.061 Uiso 1 1 calc R
C2 C 0.8019(2) 0.3711(3) 0.1594(7) 0.0521(13) Uani 1 1 d .
H2A H 0.7971 0.3094 0.1029 0.063 Uiso 1 1 calc R
H2B H 0.8325 0.3672 0.2818 0.063 Uiso 1 1 calc R
C3 C 0.7337(2) 0.4050(3) 0.2036(7) 0.0541(14) Uani 1 1 d .
H3A H 0.7364 0.4713 0.2259 0.065 Uiso 1 1 calc R
H3B H 0.7007 0.3943 0.0883 0.065 Uiso 1 1 calc R
C4 C 0.7084(2) 0.3604(3) 0.3777(6) 0.0509(13) Uani 1 1 d .
H4A H 0.7404 0.3734 0.4942 0.061 Uiso 1 1 calc R
H4B H 0.7076 0.2938 0.358 0.061 Uiso 1 1 calc R
C5 C 0.6394(2) 0.3914(3) 0.4157(7) 0.0522(14) Uani 1 1 d .
H5A H 0.6386 0.4586 0.4174 0.063 Uiso 1 1 calc R
H5B H 0.6066 0.3711 0.3067 0.063 Uiso 1 1 calc R
C6 C 0.6174(2) 0.3570(3) 0.6028(6) 0.0528(13) Uani 1 1 d .
H6A H 0.6503 0.3769 0.712 0.063 Uiso 1 1 calc R
H6B H 0.6175 0.2898 0.6007 0.063 Uiso 1 1 calc R
C7 C 0.5487(2) 0.3894(3) 0.6392(6) 0.0515(14) Uani 1 1 d .
H7A H 0.5479 0.4566 0.6335 0.062 Uiso 1 1 calc R
H7B H 0.5156 0.3667 0.5334 0.062 Uiso 1 1 calc R
C8 C 0.5274(2) 0.3598(3) 0.8314(6) 0.0542(13) Uani 1 1 d .
H8A H 0.5284 0.2926 0.8373 0.065 Uiso 1 1 calc R
H8B H 0.5604 0.3827 0.9371 0.065 Uiso 1 1 calc R
C9 C 0.4589(2) 0.3914(3) 0.8685(7) 0.0546(14) Uani 1 1 d .
H9A H 0.4578 0.4586 0.8629 0.066 Uiso 1 1 calc R
H9B H 0.4257 0.3684 0.7631 0.066 Uiso 1 1 calc R
C10 C 0.4383(2) 0.3615(3) 1.0599(6) 0.0551(14) Uani 1 1 d .
H10A H 0.4713 0.385 1.1652 0.066 Uiso 1 1 calc R
H10B H 0.44 0.2943 1.0659 0.066 Uiso 1 1 calc R
C11 C 0.3692(2) 0.3921(3) 1.0979(7) 0.0541(14) Uani 1 1 d .
H11A H 0.3678 0.4593 1.0969 0.065 Uiso 1 1 calc R
H11B H 0.3362 0.3702 0.9911 0.065 Uiso 1 1 calc R
C12 C 0.3494(2) 0.3584(3) 1.2884(7) 0.0534(13) Uani 1 1 d .
H12A H 0.3812 0.3833 1.3951 0.064 Uiso 1 1 calc R
H12B H 0.3538 0.2915 1.2922 0.064 Uiso 1 1 calc R
C13 C 0.2790(2) 0.3833(3) 1.3255(7) 0.0584(15) Uani 1 1 d .
H13A H 0.275 0.4503 1.3269 0.07 Uiso 1 1 calc R
H13B H 0.2472 0.3603 1.2168 0.07 Uiso 1 1 calc R
C14 C 0.2594(3) 0.3461(4) 1.5138(8) 0.0700(17) Uani 1 1 d .
H14A H 0.2891 0.373 1.6228 0.084 Uiso 1 1 calc R
H14B H 0.2669 0.2797 1.5165 0.084 Uiso 1 1 calc R
C21 C 0.9609(3) 0.4012(3) 0.0537(7) 0.0452(13) Uani 1 1 d .
C22 C 1.0147(3) 0.3638(3) -0.0282(7) 0.0479(13) Uani 1 1 d .
C23 C 1.0054(3) 0.3234(3) -0.2145(7) 0.0526(14) Uani 1 1 d .
H23 H 1.042 0.2983 -0.2705 0.063 Uiso 1 1 calc R
C24 C 0.9417(3) 0.3214(3) -0.3128(8) 0.0593(15) Uani 1 1 d .
H24 H 0.9346 0.2941 -0.4375 0.071 Uiso 1 1 calc R
C25 C 0.8883(3) 0.3582(3) -0.2343(7) 0.0520(13) Uani 1 1 d .
H25 H 0.8453 0.3561 -0.3069 0.062 Uiso 1 1 calc R
C26 C 0.8954(3) 0.3979(3) -0.0533(7) 0.0480(13) Uani 1 1 d .
C27 C 0.9759(3) 0.4424(3) 0.2462(7) 0.0504(13) Uani 1 1 d .
O1 O 0.92582(17) 0.4792(2) 0.3253(5) 0.0553(10) Uani 1 1 d .
O2 O 1.03359(18) 0.4423(2) 0.3377(5) 0.0544(10) Uani 1 1 d .
O3 O 1.07910(18) 0.3630(2) 0.0576(6) 0.0559(10) Uani 1 1 d .

loop_
_atom_site_aniso_label
_atom_site_aniso_U_11
_atom_site_aniso_U_22
_atom_site_aniso_U_33
_atom_site_aniso_U_23
_atom_site_aniso_U_13
_atom_site_aniso_U_12
C15 0.066(4) 0.109(5) 0.070(4) 0.004(4) 0.014(3) 0.009(4)
C1 0.054(3) 0.053(3) 0.048(3) 0.002(3) 0.010(3) 0.004(3)
C2 0.051(3) 0.057(3) 0.048(3) -0.002(3) 0.005(2) -0.002(3)
C3 0.054(4) 0.058(3) 0.050(3) 0.002(3) 0.004(3) 0.010(3)
C4 0.051(3) 0.054(3) 0.047(3) -0.003(3) 0.004(2) 0.000(3)
C5 0.045(3) 0.059(3) 0.053(3) -0.003(3) 0.005(3) 0.002(3)
C6 0.054(3) 0.057(3) 0.047(3) -0.002(3) 0.004(2) -0.001(3)
C7 0.051(3) 0.054(3) 0.048(3) 0.002(2) 0.000(3) 0.002(3)
C8 0.058(4) 0.058(3) 0.046(3) 0.000(3) 0.004(2) -0.001(3)
C9 0.053(4) 0.056(4) 0.055(3) -0.001(3) 0.008(3) 0.002(3)
C10 0.061(4) 0.053(3) 0.051(3) -0.003(3) 0.007(3) -0.003(3)
C11 0.056(4) 0.052(3) 0.053(3) -0.002(3) 0.002(3) -0.001(3)
C12 0.051(3) 0.052(3) 0.057(3) -0.002(3) 0.006(3) 0.003(3)
C13 0.057(4) 0.063(4) 0.054(3) -0.002(3) 0.003(3) 0.008(3)
C14 0.062(4) 0.078(4) 0.071(4) 0.007(3) 0.012(3) 0.005(3)
C21 0.057(4) 0.040(3) 0.040(3) 0.002(2) 0.013(3) -0.004(3)
C22 0.058(4) 0.043(3) 0.044(3) 0.007(2) 0.009(3) -0.005(3)
C23 0.063(4) 0.041(3) 0.056(3) 0.002(3) 0.016(3) 0.000(3)
C24 0.078(4) 0.043(3) 0.056(3) -0.006(3) 0.009(3) -0.004(3)
C25 0.064(4) 0.045(3) 0.046(3) -0.002(3) 0.003(3) 0.003(3)
C26 0.062(4) 0.043(3) 0.038(3) 0.007(2) 0.003(3) -0.002(3)
C27 0.064(4) 0.035(3) 0.055(3) 0.006(3) 0.014(3) 0.002(3)
O1 0.058(2) 0.056(2) 0.052(2) -0.0053(18) 0.0081(19) -0.002(2)
O2 0.056(2) 0.057(2) 0.048(2) -0.0041(17) -0.0016(18) -0.001(2)
O3 0.056(3) 0.053(2) 0.060(2) -0.0015(19) 0.0125(19) 0.003(2)

loop_
_atom_type_symbol
_atom_type_description
_atom_type_scat_dispersion_real
_atom_type_scat_dispersion_imag
_atom_type_scat_source
C C 0.0033 0.0016 'International Tables Vol C Tables 4.2.6.8 and 6.1.1.4'
H H 0 0 'International Tables Vol C Tables 4.2.6.8 and 6.1.1.4'
O O 0.0106 0.006 'International Tables Vol C Tables 4.2.6.8 and 6.1.1.4'

loop_
_geom_angle_atom_site_label_1
_geom_angle_atom_site_label_2
_geom_angle_atom_site_label_3
_geom_angle
C14 C15 H15A 109.5
C14 C15 H15B 109.5
H15A C15 H15B 109.5
C14 C15 H15C 109.5
H15A C15 H15C 109.5
H15B C15 H15C 109.5
C26 C1 C2 114.2(4)
C26 C1 H1A 108.7
C2 C1 H1A 108.7
C26 C1 H1B 108.7
C2 C1 H1B 108.7
H1A C1 H1B 107.6
C3 C2 C1 111.8(4)
C3 C2 H2A 109.3
C1 C2 H2A 109.3
C3 C2 H2B 109.3
C1 C2 H2B 109.3
H2A C2 H2B 107.9
C4 C3 C2 114.6(4)
C4 C3 H3A 108.6
C2 C3 H3A 108.6
C4 C3 H3B 108.6
C2 C3 H3B 108.6
H3A C3 H3B 107.6
C3 C4 C5 114.3(4)
C3 C4 H4A 108.7
C5 C4 H4A 108.7
C3 C4 H4B 108.7
C5 C4 H4B 108.7
H4A C4 H4B 107.6
C6 C5 C4 114.8(4)
C6 C5 H5A 108.6
C4 C5 H5A 108.6
C6 C5 H5B 108.6
C4 C5 H5B 108.6
H5A C5 H5B 107.5
C5 C6 C7 114.1(4)
C5 C6 H6A 108.7
C7 C6 H6A 108.7
C5 C6 H6B 108.7
C7 C6 H6B 108.7
H6A C6 H6B 107.6
C8 C7 C6 114.8(4)
C8 C7 H7A 108.6
C6 C7 H7A 108.6
C8 C7 H7B 108.6
C6 C7 H7B 108.6
H7A C7 H7B 107.5
C9 C8 C7 115.1(4)
C9 C8 H8A 108.5
C7 C8 H8A 108.5
C9 C8 H8B 108.5
C7 C8 H8B 108.5
H8A C8 H8B 107.5
C10 C9 C8 114.6(4)
C10 C9 H9A 108.6
C8 C9 H9A 108.6
C10 C9 H9B 108.6
C8 C9 H9B 108.6
H9A C9 H9B 107.6
C9 C10 C11 115.1(4)
C9 C10 H10A 108.5
C11 C10 H10A 108.5
C9 C10 H10B 108.5
C11 C10 H10B 108.5
H10A C10 H10B 107.5
C12 C11 C10 113.6(4)
C12 C11 H11A 108.8
C10 C11 H11A 108.8
C12 C11 H11B 108.8
C10 C11 H11B 108.8
H11A C11 H11B 107.7
C11 C12 C13 114.9(4)
C11 C12 H12A 108.5
C13 C12 H12A 108.5
C11 C12 H12B 108.5
C13 C12 H12B 108.5
H12A C12 H12B 107.5
C14 C13 C12 114.0(4)
C14 C13 H13A 108.7
C12 C13 H13A 108.7
C14 C13 H13B 108.7
C12 C13 H13B 108.7
H13A C13 H13B 107.6
C13 C14 C15 114.8(4)
C13 C14 H14A 108.6
C15 C14 H14A 108.6
C13 C14 H14B 108.6
C15 C14 H14B 108.6
H14A C14 H14B 107.5
C22 C21 C26 119.2(5)
C22 C21 C27 116.6(5)
C26 C21 C27 124.2(5)
O3 C22 C21 124.9(5)
O3 C22 C23 114.2(5)
C21 C22 C23 120.9(5)
C24 C23 C22 118.2(5)
C24 C23 H23 120.9
C22 C23 H23 120.9
C25 C24 C23 121.6(5)
C25 C24 H24 119.2
C23 C24 H24 119.2
C24 C25 C26 121.8(5)
C24 C25 H25 119.1
C26 C25 H25 119.1
C25 C26 C21 118.3(5)
C25 C26 C1 116.6(5)
C21 C26 C1 125.1(4)
O2 C27 O1 119.9(5)
O2 C27 C21 122.5(5)
O1 C27 C21 117.6(5)
C27 O1 H1 114(4)
C22 O3 H3 105(4)

loop_
_geom_bond_atom_site_label_1
_geom_bond_atom_site_label_2
_geom_bond_distance
C15 C14 1.539(6)
C15 H15A 0.98
C15 H15B 0.98
C15 H15C 0.98
C1 C26 1.515(6)
C1 C2 1.537(6)
C1 H1A 0.99
C1 H1B 0.99
C2 C3 1.530(6)
C2 H2A 0.99
C2 H2B 0.99
C3 C4 1.517(6)
C3 H3A 0.99
C3 H3B 0.99
C4 C5 1.519(6)
C4 H4A 0.99
C4 H4B 0.99
C5 C6 1.510(6)
C5 H5A 0.99
C5 H5B 0.99
C6 C7 1.516(6)
C6 H6A 0.99
C6 H6B 0.99
C7 C8 1.516(6)
C7 H7A 0.99
C7 H7B 0.99
C8 C9 1.509(6)
C8 H8A 0.99
C8 H8B 0.99
C9 C10 1.506(6)
C9 H9A 0.99
C9 H9B 0.99
C10 C11 1.518(6)
C10 H10A 0.99
C10 H10B 0.99
C11 C12 1.512(6)
C11 H11A 0.99
C11 H11B 0.99
C12 C13 1.518(6)
C12 H12A 0.99
C12 H12B 0.99
C13 C14 1.514(6)
C13 H13A 0.99
C13 H13B 0.99
C14 H14A 0.99
C14 H14B 0.99
C21 C22 1.399(6)
C21 C26 1.436(7)
C21 C27 1.466(6)
C22 O3 1.362(6)
C22 C23 1.416(6)
C23 C24 1.381(7)
C23 H23 0.95
C24 C25 1.377(6)
C24 H24 0.95
C25 C26 1.379(6)
C25 H25 0.95
C27 O2 1.257(5)
C27 O1 1.324(5)
O1 H1 0.91(7)
O3 H3 0.96(6)

loop_
_geom_torsion_atom_site_label_1
_geom_torsion_atom_site_label_2
_geom_torsion_atom_site_label_3
_geom_torsion_atom_site_label_4
_geom_torsion
C26 C1 C2 C3 -172.0(4)
C1 C2 C3 C4 -165.5(4)
C2 C3 C4 C5 -177.5(4)
C3 C4 C5 C6 -172.4(4)
C4 C5 C6 C7 179.4(4)
C5 C6 C7 C8 -176.9(4)
C6 C7 C8 C9 -179.7(4)
C7 C8 C9 C10 -180.0(4)
C8 C9 C10 C11 -179.4(4)
C9 C10 C11 C12 178.2(4)
C10 C11 C12 C13 -176.6(4)
C11 C12 C13 C14 178.0(5)
C12 C13 C14 C15 -175.6(5)
C26 C21 C22 O3 179.6(4)
C27 C21 C22 O3 0.0(7)
C26 C21 C22 C23 0.4(7)
C27 C21 C22 C23 -179.2(4)
O3 C22 C23 C24 -179.8(4)
C21 C22 C23 C24 -0.4(7)
C22 C23 C24 C25 0.5(7)
C23 C24 C25 C26 -0.6(8)
C24 C25 C26 C21 0.6(7)
C24 C25 C26 C1 -179.0(4)
C22 C21 C26 C25 -0.4(7)
C27 C21 C26 C25 179.1(4)
C22 C21 C26 C1 179.1(4)
C27 C21 C26 C1 -1.3(7)
C2 C1 C26 C25 99.8(5)
C2 C1 C26 C21 -79.8(6)
C22 C21 C27 O2 -2.1(7)
C26 C21 C27 O2 178.3(5)
C22 C21 C27 O1 179.2(4)
C26 C21 C27 O1 -0.4(7)
